data_2223797
loop_
_publ_author_name
'Zhu, Ling'
'An, Zhe'

_publ_section_title
;<i>catena</i>-Poly[[[[3-(2-pyridyl)-1<i>H</i>-pyrazole]cadmium(II)]-\m-oxalato]
 dihydrate]
;
_journal_coeditor_code HB5161
_journal_issue 11
_journal_name_full 'Acta Crystallographica Section E'
_journal_page_first m1452
_journal_paper_doi 10.1107/S1600536809043566
_journal_volume 65
_journal_year 2009
_chemical_formula_iupac '[Cd (C2 O4) (C8 H7 N3)], 2H2 O'
_chemical_formula_moiety 'C10 H7 Cd N3 O4, 2(H2 O)'
_chemical_formula_sum 'C10 H11 Cd N3 O6'
_chemical_formula_weight 381.63
_chemical_name_systematic
;<i>catena</i>-Poly[[[[3-(2-pyridyl)-1<i>H</i>-pyrazole]cadmium(II)]-\m-oxalato]
dihydrate]
;
_space_group_IT_number 2
_symmetry_cell_setting triclinic
_symmetry_space_group_name_Hall '-P 1'
_symmetry_space_group_name_H-M 'P -1'
_atom_sites_solution_hydrogens geom
_atom_sites_solution_primary direct
_atom_sites_solution_secondary difmap
_audit_creation_method SHELXL-97
_cell_angle_alpha 92.940(4)
_cell_angle_beta 108.555(3)
_cell_angle_gamma 106.164(4)
_cell_formula_units_Z 2
_cell_length_a 7.920(2)
_cell_length_b 9.663(2)
_cell_length_c 9.675(2)
_cell_measurement_reflns_used 3167
_cell_measurement_temperature 293(2)
_cell_measurement_theta_max 28.27
_cell_measurement_theta_min 2.85
_cell_volume 666.2(3)
_computing_cell_refinement 'SAINT-Plus (Bruker, 2003)'
_computing_data_collection 'SMART (Bruker, 20033)'
_computing_data_reduction 'SAINT-Plus (Bruker, 2003)'
_computing_molecular_graphics 'SHELXTL (Sheldrick, 2008)'
_computing_publication_material 'SHELXTL (Sheldrick, 2008)'
_computing_structure_refinement 'SHELXTL (Sheldrick, 2008)'
_computing_structure_solution 'SHELXTL (Sheldrick, 2008)'
_diffrn_ambient_temperature 293(2)
_diffrn_measured_fraction_theta_full 0.992
_diffrn_measured_fraction_theta_max 0.992
_diffrn_measurement_device_type 'Bruker SMART CCD'
_diffrn_measurement_method \w
_diffrn_radiation_monochromator graphite
_diffrn_radiation_source 'fine-focus sealed tube'
_diffrn_radiation_type MoK\a
_diffrn_radiation_wavelength 0.71073
_diffrn_reflns_av_R_equivalents 0.0082
_diffrn_reflns_av_sigmaI/netI 0.0145
_diffrn_reflns_limit_h_max 9
_diffrn_reflns_limit_h_min -8
_diffrn_reflns_limit_k_max 9
_diffrn_reflns_limit_k_min -11
_diffrn_reflns_limit_l_max 10
_diffrn_reflns_limit_l_min -11
_diffrn_reflns_number 3416
_diffrn_reflns_theta_full 25.00
_diffrn_reflns_theta_max 25.00
_diffrn_reflns_theta_min 2.25
_diffrn_standards_decay_% 0
_diffrn_standards_interval_count 0
_diffrn_standards_interval_time 0
_diffrn_standards_number 0
_exptl_absorpt_coefficient_mu 1.668
_exptl_absorpt_correction_T_max 0.878
_exptl_absorpt_correction_T_min 0.825
_exptl_absorpt_correction_type multi-scan
_exptl_absorpt_process_details '(SADABS; Bruker, 2003)'
_exptl_crystal_colour colorless
_exptl_crystal_density_diffrn 1.902
_exptl_crystal_density_method 'not measured'
_exptl_crystal_description block
_exptl_crystal_F_000 376
_exptl_crystal_size_max 0.12
_exptl_crystal_size_mid 0.10
_exptl_crystal_size_min 0.08
_refine_diff_density_max 0.380
_refine_diff_density_min -0.305
_refine_ls_extinction_method none
_refine_ls_goodness_of_fit_ref 0.997
_refine_ls_hydrogen_treatment mixed
_refine_ls_matrix_type full
_refine_ls_number_parameters 193
_refine_ls_number_reflns 2346
_refine_ls_number_restraints 6
_refine_ls_restrained_S_all 0.995
_refine_ls_R_factor_all 0.0193
_refine_ls_R_factor_gt 0.0182
_refine_ls_shift/su_max 0.001
_refine_ls_shift/su_mean 0.000
_refine_ls_structure_factor_coef Fsqd
_refine_ls_weighting_details 'calc w=1/[\s^2^(Fo^2^)+(0.0310P)^2^+0.4290P] where P=(Fo^2^+2Fc^2^)/3'
_refine_ls_weighting_scheme calc
_refine_ls_wR_factor_gt 0.0489
_refine_ls_wR_factor_ref 0.0500
_reflns_number_gt 2247
_reflns_number_total 2346
_reflns_threshold_expression I>2\s(I)
_cod_data_source_file hb5161.cif
_cod_data_source_block I
_cod_depositor_comments
;
The following automatic conversions were performed:
'_symmetry_cell_setting' value 'Triclinic' changed to 'triclinic'
according to '/home/saulius/struct/CIF-dictionaries/cif_core.dic'
dictionary named 'cif_core.dic' version 2.4.1 from 2010-06-29.

Automatic conversion script
Id: cif_fix_enum 1527 2010-12-29 10:47:43Z saulius 

The following automatic conversions were performed:

'_symmetry_cell_setting' value 'Triclinic' changed to 'triclinic'
according to /home/saulius/struct/CIF-dictionaries/cif_core.dic
dictionary named 'cif_core.dic' version 2.4.1 from 2010-06-29.

Automatic conversion script
Id: cif_fix_values 1715 2011-07-08 13:25:40Z adriana 
;
_cod_database_code 2223797
_cod_database_fobs_code 2223797

loop_
_symmetry_equiv_pos_as_xyz
'x, y, z'
'-x, -y, -z'

loop_
_atom_site_type_symbol
_atom_site_label
_atom_site_fract_x
_atom_site_fract_y
_atom_site_fract_z
_atom_site_U_iso_or_equiv
_atom_site_adp_type
_atom_site_calc_flag
_atom_site_refinement_flags
_atom_site_occupancy
_atom_site_disorder_assembly
_atom_site_disorder_group
Cd Cd1 0.49223(2) 0.741369(17) 0.821503(17) 0.03309(8) Uani d . 1 . .
C C1 0.1758(4) 0.4289(3) 0.6244(3) 0.0458(6) Uani d . 1 . .
H H1 0.1605 0.4120 0.7141 0.055 Uiso calc R 1 . .
C C2 0.0730(4) 0.3235(3) 0.5038(4) 0.0543(7) Uani d . 1 . .
H H2 -0.0085 0.2366 0.5120 0.065 Uiso calc R 1 . .
C C3 0.0924(4) 0.3483(3) 0.3708(3) 0.0531(7) Uani d . 1 . .
H H3 0.0232 0.2791 0.2869 0.064 Uiso calc R 1 . .
C C4 0.2164(4) 0.4777(3) 0.3633(3) 0.0462(6) Uani d . 1 . .
H H4 0.2317 0.4967 0.2741 0.055 Uiso calc R 1 . .
C C5 0.3179(3) 0.5791(3) 0.4901(3) 0.0339(5) Uani d . 1 . .
C C7 0.4569(3) 0.7167(3) 0.4902(3) 0.0342(5) Uani d . 1 . .
C C8 0.4998(4) 0.7780(3) 0.3728(3) 0.0475(6) Uani d . 1 . .
H H8 0.4419 0.7414 0.2727 0.057 Uiso calc R 1 . .
C C9 0.4002(3) 0.9947(2) 0.9452(2) 0.0311(5) Uani d . 1 . .
C C11 0.4082(3) 0.5038(2) 1.0129(2) 0.0295(5) Uani d . 1 . .
C C20 0.6454(4) 0.9036(3) 0.4371(3) 0.0496(7) Uani d . 1 . .
H H20 0.7065 0.9693 0.3884 0.060 Uiso calc R 1 . .
N N1 0.2973(3) 0.5554(2) 0.6200(2) 0.0365(4) Uani d . 1 . .
N N2 0.5697(3) 0.8005(2) 0.6184(2) 0.0351(4) Uani d . 1 . .
N N3 0.6837(3) 0.9143(2) 0.5838(2) 0.0421(5) Uani d . 1 . .
H H3A 0.7701 0.9847 0.6474 0.050 Uiso calc R 1 . .
O O1 0.3288(2) 0.89932(18) 0.83387(18) 0.0377(4) Uani d . 1 . .
O O2 0.3257(2) 1.0843(2) 0.9777(2) 0.0450(4) Uani d . 1 . .
O O3 0.3446(2) 0.60271(19) 0.9645(2) 0.0409(4) Uani d . 1 . .
O O4 0.3377(2) 0.41014(18) 1.07962(18) 0.0364(4) Uani d . 1 . .
O O5 -0.0175(3) 0.1137(3) 0.7858(3) 0.0753(7) Uani d D 1 . .
H H1W -0.063(4) 0.067(5) 0.841(4) 0.113 Uiso d D 1 . .
H H2W 0.0949(15) 0.126(5) 0.805(4) 0.113 Uiso d D 1 . .
O O6 0.0648(3) 0.6774(3) 0.0467(3) 0.0863(9) Uani d D 1 . .
H H3W -0.016(4) 0.703(5) -0.013(4) 0.130 Uiso d D 1 . .
H H4W 0.143(5) 0.660(5) 0.015(4) 0.130 Uiso d D 1 . .

loop_
_atom_site_aniso_label
_atom_site_aniso_U_11
_atom_site_aniso_U_22
_atom_site_aniso_U_33
_atom_site_aniso_U_12
_atom_site_aniso_U_13
_atom_site_aniso_U_23
Cd1 0.04230(12) 0.02946(11) 0.02728(11) 0.01333(8) 0.01047(8) 0.00063(7)
C1 0.0421(14) 0.0385(14) 0.0520(16) 0.0092(11) 0.0127(12) 0.0075(12)
C2 0.0399(14) 0.0388(14) 0.071(2) 0.0056(11) 0.0093(14) -0.0040(13)
C3 0.0412(15) 0.0483(16) 0.0574(17) 0.0102(12) 0.0071(13) -0.0147(13)
C4 0.0400(14) 0.0520(16) 0.0393(14) 0.0122(12) 0.0092(11) -0.0124(12)
C5 0.0319(12) 0.0368(12) 0.0333(12) 0.0144(10) 0.0095(9) -0.0023(10)
C7 0.0338(12) 0.0372(12) 0.0312(12) 0.0138(10) 0.0093(10) 0.0004(10)
C8 0.0505(16) 0.0583(17) 0.0315(13) 0.0162(13) 0.0121(11) 0.0055(12)
C9 0.0329(12) 0.0288(11) 0.0286(11) 0.0096(9) 0.0070(10) 0.0024(9)
C11 0.0301(11) 0.0357(12) 0.0242(10) 0.0137(9) 0.0091(9) 0.0009(9)
C20 0.0571(17) 0.0508(16) 0.0447(15) 0.0159(13) 0.0220(13) 0.0172(13)
N1 0.0355(10) 0.0348(10) 0.0362(11) 0.0109(8) 0.0090(9) 0.0011(8)
N2 0.0384(11) 0.0332(10) 0.0336(10) 0.0108(8) 0.0132(9) 0.0027(8)
N3 0.0458(12) 0.0328(11) 0.0432(12) 0.0079(9) 0.0138(10) 0.0036(9)
O1 0.0402(9) 0.0347(9) 0.0311(8) 0.0152(7) 0.0014(7) -0.0049(7)
O2 0.0393(9) 0.0438(10) 0.0444(10) 0.0208(8) 0.0005(8) -0.0119(8)
O3 0.0448(10) 0.0459(10) 0.0487(10) 0.0268(8) 0.0260(8) 0.0158(8)
O4 0.0361(9) 0.0426(9) 0.0392(9) 0.0170(7) 0.0197(7) 0.0123(7)
O5 0.0519(13) 0.0818(18) 0.0707(16) 0.0203(13) -0.0022(11) -0.0180(13)
O6 0.0464(13) 0.103(2) 0.0975(19) 0.0238(13) 0.0171(13) -0.0409(16)

loop_
_atom_type_symbol
_atom_type_description
_atom_type_scat_dispersion_real
_atom_type_scat_dispersion_imag
_atom_type_scat_source
C C 0.0033 0.0016 'International Tables Vol C Tables 4.2.6.8 and 6.1.1.4'
H H 0.0000 0.0000 'International Tables Vol C Tables 4.2.6.8 and 6.1.1.4'
Cd Cd -0.8075 1.2024 'International Tables Vol C Tables 4.2.6.8 and 6.1.1.4'
N N 0.0061 0.0033 'International Tables Vol C Tables 4.2.6.8 and 6.1.1.4'
O O 0.0106 0.0060 'International Tables Vol C Tables 4.2.6.8 and 6.1.1.4'

loop_
_geom_angle_atom_site_label_1
_geom_angle_atom_site_label_2
_geom_angle_atom_site_label_3
_geom_angle_site_symmetry_1
_geom_angle_site_symmetry_3
_geom_angle
_geom_angle_publ_flag
O1 Cd1 O2 . 2_677 73.10(6) ?
O1 Cd1 N2 . . 99.85(7) ?
O2 Cd1 N2 2_677 . 110.73(7) ?
O1 Cd1 O4 . 2_667 153.29(6) ?
O2 Cd1 O4 2_677 2_667 89.10(6) ?
N2 Cd1 O4 . 2_667 105.11(6) ?
O1 Cd1 O3 . . 88.25(6) ?
O2 Cd1 O3 2_677 . 90.72(7) ?
N2 Cd1 O3 . . 158.43(7) ?
O4 Cd1 O3 2_667 . 71.86(6) ?
O1 Cd1 N1 . . 106.71(6) ?
O2 Cd1 N1 2_677 . 177.56(7) ?
N2 Cd1 N1 . . 71.72(7) ?
O4 Cd1 N1 2_667 . 90.22(7) ?
O3 Cd1 N1 . . 86.84(7) ?
N1 C1 C2 . . 123.5(3) ?
N1 C1 H1 . . 118.3 ?
C2 C1 H1 . . 118.3 ?
C3 C2 C1 . . 118.7(3) ?
C3 C2 H2 . . 120.7 ?
C1 C2 H2 . . 120.7 ?
C2 C3 C4 . . 119.0(3) ?
C2 C3 H3 . . 120.5 ?
C4 C3 H3 . . 120.5 ?
C3 C4 C5 . . 119.4(3) ?
C3 C4 H4 . . 120.3 ?
C5 C4 H4 . . 120.3 ?
N1 C5 C4 . . 121.6(2) ?
N1 C5 C7 . . 116.4(2) ?
C4 C5 C7 . . 121.9(2) ?
N2 C7 C8 . . 110.4(2) ?
N2 C7 C5 . . 119.4(2) ?
C8 C7 C5 . . 130.2(2) ?
C20 C8 C7 . . 105.1(2) ?
C20 C8 H8 . . 127.5 ?
C7 C8 H8 . . 127.5 ?
O1 C9 O2 . . 125.3(2) ?
O1 C9 C9 . 2_677 118.1(2) ?
O2 C9 C9 . 2_677 116.6(2) ?
O3 C11 O4 . . 125.3(2) ?
O3 C11 C11 . 2_667 117.3(2) ?
O4 C11 C11 . 2_667 117.4(2) ?
N3 C20 C8 . . 107.4(2) ?
N3 C20 H20 . . 126.3 ?
C8 C20 H20 . . 126.3 ?
C1 N1 C5 . . 117.8(2) ?
C1 N1 Cd1 . . 126.77(18) ?
C5 N1 Cd1 . . 115.34(15) ?
C7 N2 N3 . . 105.76(19) ?
C7 N2 Cd1 . . 116.09(15) ?
N3 N2 Cd1 . . 137.04(15) ?
C20 N3 N2 . . 111.3(2) ?
C20 N3 H3A . . 124.3 ?
N2 N3 H3A . . 124.3 ?
C9 O1 Cd1 . . 115.63(14) ?
C9 O2 Cd1 . 2_677 115.99(14) ?
C11 O3 Cd1 . . 115.95(14) ?
C11 O4 Cd1 . 2_667 116.68(14) ?
H1W O5 H2W . . 115(4) ?
H3W O6 H4W . . 115(4) ?

loop_
_geom_bond_atom_site_label_1
_geom_bond_atom_site_label_2
_geom_bond_site_symmetry_2
_geom_bond_distance
_geom_bond_publ_flag
Cd1 O1 . 2.2802(16) y
Cd1 O2 2_677 2.2850(17) y
Cd1 O3 . 2.3286(17) y
Cd1 O4 2_667 2.3010(16) y
Cd1 N1 . 2.365(2) y
Cd1 N2 . 2.292(2) y
C1 N1 . 1.341(3) ?
C1 C2 . 1.369(4) ?
C1 H1 . 0.9300 ?
C2 C3 . 1.369(5) ?
C2 H2 . 0.9300 ?
C3 C4 . 1.380(4) ?
C3 H3 . 0.9300 ?
C4 C5 . 1.386(3) ?
C4 H4 . 0.9300 ?
C5 N1 . 1.341(3) ?
C5 C7 . 1.471(3) ?
C7 N2 . 1.334(3) ?
C7 C8 . 1.400(4) ?
C8 C20 . 1.370(4) ?
C8 H8 . 0.9300 ?
C9 O1 . 1.245(3) ?
C9 O2 . 1.253(3) ?
C9 C9 2_677 1.571(4) ?
C11 O3 . 1.245(3) ?
C11 O4 . 1.247(3) ?
C11 C11 2_667 1.572(4) ?
C20 N3 . 1.345(4) ?
C20 H20 . 0.9300 ?
N2 N3 . 1.346(3) ?
N3 H3A . 0.8600 ?
O2 Cd1 2_677 2.2850(17) ?
O4 Cd1 2_667 2.3010(16) ?
O5 H1W . 0.82(4) ?
O5 H2W . 0.82(2) ?
O6 H3W . 0.82(4) ?
O6 H4W . 0.82(4) ?

loop_
_geom_hbond_atom_site_label_D
_geom_hbond_atom_site_label_H
_geom_hbond_atom_site_label_A
_geom_hbond_site_symmetry_A
_geom_hbond_distance_DH
_geom_hbond_distance_HA
_geom_hbond_distance_DA
_geom_hbond_angle_DHA
N3 H3A O5 1_665 0.86 1.85 2.696(3) 169
O5 H2W O2 1_545 0.82(2) 2.20(2) 2.861(3) 138(3)
O6 H3W O4 2_566 0.82(4) 2.34(3) 2.878(3) 124(3)
O6 H4W O3 1_554 0.82(4) 2.01(4) 2.832(3) 171(4)
